data_2212713
loop_
_publ_author_name
'Walji, Dhiran'
'Storey, John M. D.'
'Harrison, William T. A.'

_publ_section_title
;
 1-(4-Iodobutyl)pyrimidin-1-ium iodide
;
_journal_coeditor_code TK2131
_journal_issue 3
_journal_name_full 'Acta Crystallographica Section E'
_journal_page_first o1222
_journal_page_last o1223
_journal_paper_doi 10.1107/S1600536807005028
_journal_volume 63
_journal_year 2007
_chemical_formula_iupac 'C8 H12 I N2 +, I -'
_chemical_formula_moiety 'C8 H12 I N2 +, I -'
_chemical_formula_sum 'C8 H12 I2 N2'
_chemical_formula_weight 390.00
_chemical_name_systematic
;
1-(4-Iodobutyl)pyrimidin-1-ium iodide
;
_space_group_IT_number 14
_symmetry_cell_setting monoclinic
_symmetry_space_group_name_Hall '-P 2ybc'
_symmetry_space_group_name_H-M 'P 1 21/c 1'
_atom_sites_solution_hydrogens geom
_atom_sites_solution_primary direct
_atom_sites_solution_secondary none
_audit_creation_method SHELXL-97
_cell_angle_alpha 90
_cell_angle_beta 97.329(2)
_cell_angle_gamma 90
_cell_formula_units_Z 4
_cell_length_a 16.9178(6)
_cell_length_b 9.1694(3)
_cell_length_c 7.6303(2)
_cell_measurement_reflns_used 2769
_cell_measurement_temperature 120(2)
_cell_measurement_theta_max 27.5
_cell_measurement_theta_min 2.9
_cell_volume 1173.99(6)
_computing_cell_refinement 'SCALEPACK (Otwinowski & Minor, 1997)'
_computing_data_collection 'COLLECT (Nonius, 1998)'
_computing_data_reduction
;
SCALEPACK and DENZO (Otwinowski & Minor, 1997), and SORTAV (Blessing,
1995)
;
_computing_molecular_graphics 'ORTEP-3 (Farrugia, 1997)'
_computing_publication_material SHELXL97
_computing_structure_refinement 'SHELXL97 (Sheldrick, 1997)'
_computing_structure_solution 'SHELXS97 (Sheldrick, 1997)'
_diffrn_ambient_temperature 120(2)
_diffrn_measured_fraction_theta_full 0.993
_diffrn_measured_fraction_theta_max 0.993
_diffrn_measurement_device_type 'Nonius KappaCCD'
_diffrn_measurement_method '\w and \f'
_diffrn_radiation_monochromator graphite
_diffrn_radiation_source 'fine-focus sealed tube'
_diffrn_radiation_type MoK\a
_diffrn_radiation_wavelength 0.71073
_diffrn_reflns_av_R_equivalents 0.037
_diffrn_reflns_av_sigmaI/netI 0.035
_diffrn_reflns_limit_h_max 21
_diffrn_reflns_limit_h_min -21
_diffrn_reflns_limit_k_max 11
_diffrn_reflns_limit_k_min -11
_diffrn_reflns_limit_l_max 9
_diffrn_reflns_limit_l_min -8
_diffrn_reflns_number 12760
_diffrn_reflns_theta_full 27.5
_diffrn_reflns_theta_max 27.5
_diffrn_reflns_theta_min 3.5
_diffrn_standards_decay_% 0
_exptl_absorpt_coefficient_mu 5.315
_exptl_absorpt_correction_T_max 0.900
_exptl_absorpt_correction_T_min 0.388
_exptl_absorpt_correction_type multi-scan
_exptl_absorpt_process_details '(SADABS; Sheldrick, 2001)'
_exptl_crystal_colour orange
_exptl_crystal_density_diffrn 2.207
_exptl_crystal_density_method 'not measured'
_exptl_crystal_description slab
_exptl_crystal_F_000 720
_exptl_crystal_size_max 0.22
_exptl_crystal_size_mid 0.18
_exptl_crystal_size_min 0.02
_refine_diff_density_max 0.78
_refine_diff_density_min -0.66
_refine_ls_extinction_coef 0.00174(11)
_refine_ls_extinction_expression Fc^*^=kFc[1+0.001xFc^2^\l^3^/sin(2\q)]^-1/4^
_refine_ls_extinction_method SHELXL97
_refine_ls_goodness_of_fit_ref 1.09
_refine_ls_hydrogen_treatment constr
_refine_ls_matrix_type full
_refine_ls_number_parameters 110
_refine_ls_number_reflns 2674
_refine_ls_number_restraints 0
_refine_ls_restrained_S_all 1.09
_refine_ls_R_factor_all 0.032
_refine_ls_R_factor_gt 0.023
_refine_ls_shift/su_max 0.001
_refine_ls_shift/su_mean 0.000
_refine_ls_structure_factor_coef Fsqd
_refine_ls_weighting_details 'calc w=1/[\s^2^(Fo^2^)+(0.0082P)^2^+0.8187P] where P=(Fo^2^+2Fc^2^)/3'
_refine_ls_weighting_scheme calc
_refine_ls_wR_factor_gt 0.040
_refine_ls_wR_factor_ref 0.043
_reflns_number_gt 2302
_reflns_number_total 2674
_reflns_threshold_expression I>2\s(I)
_cod_data_source_file tk2131.cif
_cod_data_source_block I
_cod_original_sg_symbol_H-M 'P 21/c'
_cod_database_code 2212713
_cod_database_fobs_code 2212713

loop_
_symmetry_equiv_pos_as_xyz
'x, y, z'
'-x, y+1/2, -z+1/2'
'-x, -y, -z'
'x, -y-1/2, z-1/2'

loop_
_atom_site_type_symbol
_atom_site_label
_atom_site_fract_x
_atom_site_fract_y
_atom_site_fract_z
_atom_site_U_iso_or_equiv
_atom_site_adp_type
_atom_site_calc_flag
_atom_site_refinement_flags
_atom_site_occupancy
C C1 0.54275(18) 0.3242(3) 0.3053(4) 0.0204(7) Uani d . 1
H H1A 0.5677 0.3096 0.4286 0.024 Uiso calc R 1
H H1B 0.5456 0.2306 0.2417 0.024 Uiso calc R 1
C C2 0.58877(17) 0.4387(3) 0.2187(4) 0.0178(7) Uani d . 1
H H2A 0.5825 0.5343 0.2757 0.021 Uiso calc R 1
H H2B 0.5671 0.4473 0.0924 0.021 Uiso calc R 1
C C3 0.67736(18) 0.3991(3) 0.2346(4) 0.0210(7) Uani d . 1
H H3A 0.6976 0.3793 0.3599 0.025 Uiso calc R 1
H H3B 0.6842 0.3095 0.1658 0.025 Uiso calc R 1
C C4 0.72465(19) 0.5222(3) 0.1668(4) 0.0225(7) Uani d . 1
H H4A 0.7074 0.5356 0.0389 0.027 Uiso calc R 1
H H4B 0.7133 0.6137 0.2277 0.027 Uiso calc R 1
C C5 0.8421(2) 0.3727(3) 0.1321(4) 0.0255(7) Uani d . 1
H H5 0.8081 0.3034 0.0680 0.031 Uiso calc R 1
C C6 0.9232(2) 0.3494(4) 0.1607(4) 0.0298(8) Uani d . 1
H H6 0.9461 0.2632 0.1200 0.036 Uiso calc R 1
C C7 0.9699(2) 0.4549(4) 0.2501(4) 0.0314(8) Uani d . 1
H H7 1.0260 0.4405 0.2699 0.038 Uiso calc R 1
C C8 0.8615(2) 0.5916(3) 0.2825(4) 0.0262(7) Uani d . 1
H H8 0.8388 0.6766 0.3266 0.031 Uiso calc R 1
N N1 0.81170(15) 0.4937(3) 0.1953(3) 0.0188(6) Uani d . 1
N N2 0.93938(17) 0.5776(3) 0.3106(4) 0.0344(7) Uani d . 1
I I1 0.419543(11) 0.38361(2) 0.30573(2) 0.01817(7) Uani d . 1
I I2 0.204826(12) 0.48311(2) 0.30184(3) 0.02537(8) Uani d . 1

loop_
_atom_site_aniso_label
_atom_site_aniso_U_11
_atom_site_aniso_U_22
_atom_site_aniso_U_33
_atom_site_aniso_U_12
_atom_site_aniso_U_13
_atom_site_aniso_U_23
C1 0.0175(17) 0.0191(16) 0.0256(16) 0.0038(13) 0.0066(13) 0.0007(13)
C2 0.0153(17) 0.0203(16) 0.0177(15) 0.0008(12) 0.0016(12) 0.0009(12)
C3 0.0161(18) 0.0191(16) 0.0278(17) 0.0011(13) 0.0031(13) 0.0014(13)
C4 0.0132(18) 0.0243(17) 0.0302(18) 0.0038(13) 0.0035(13) 0.0038(14)
C5 0.0209(19) 0.0222(18) 0.0338(19) 0.0023(14) 0.0047(14) 0.0002(14)
C6 0.021(2) 0.0267(18) 0.042(2) 0.0095(15) 0.0071(16) 0.0021(16)
C7 0.0135(19) 0.041(2) 0.040(2) -0.0024(16) 0.0027(15) 0.0084(17)
C8 0.023(2) 0.0217(17) 0.0341(19) -0.0017(14) 0.0035(15) 0.0007(14)
N1 0.0136(15) 0.0193(14) 0.0233(14) 0.0009(11) 0.0013(11) 0.0041(11)
N2 0.0206(17) 0.0363(18) 0.0458(19) -0.0064(14) 0.0032(14) -0.0017(14)
I1 0.01703(13) 0.01706(12) 0.02101(12) -0.00227(8) 0.00464(8) -0.00121(8)
I2 0.01859(14) 0.02792(13) 0.03015(13) -0.00015(9) 0.00529(9) -0.00106(9)

loop_
_atom_type_symbol
_atom_type_description
_atom_type_scat_dispersion_real
_atom_type_scat_dispersion_imag
_atom_type_scat_source
C C 0.0033 0.0016 'International Tables Vol C Tables 4.2.6.8 and 6.1.1.4'
H H 0.0000 0.0000 'International Tables Vol C Tables 4.2.6.8 and 6.1.1.4'
N N 0.0061 0.0033 'International Tables Vol C Tables 4.2.6.8 and 6.1.1.4'
I I -0.4742 1.8119 'International Tables Vol C Tables 4.2.6.8 and 6.1.1.4'

loop_
_geom_angle_atom_site_label_1
_geom_angle_atom_site_label_2
_geom_angle_atom_site_label_3
_geom_angle
C2 C1 I1 112.19(19)
C2 C1 H1A 109.2
I1 C1 H1A 109.2
C2 C1 H1B 109.2
I1 C1 H1B 109.2
H1A C1 H1B 107.9
C1 C2 C3 110.8(2)
C1 C2 H2A 109.5
C3 C2 H2A 109.5
C1 C2 H2B 109.5
C3 C2 H2B 109.5
H2A C2 H2B 108.1
C4 C3 C2 110.5(2)
C4 C3 H3A 109.5
C2 C3 H3A 109.5
C4 C3 H3B 109.5
C2 C3 H3B 109.5
H3A C3 H3B 108.1
N1 C4 C3 112.2(2)
N1 C4 H4A 109.2
C3 C4 H4A 109.2
N1 C4 H4B 109.2
C3 C4 H4B 109.2
H4A C4 H4B 107.9
N1 C5 C6 119.5(3)
N1 C5 H5 120.3
C6 C5 H5 120.3
C7 C6 C5 117.9(3)
C7 C6 H6 121.1
C5 C6 H6 121.1
N2 C7 C6 122.5(3)
N2 C7 H7 118.7
C6 C7 H7 118.7
N2 C8 N1 124.5(3)
N2 C8 H8 117.7
N1 C8 H8 117.7
C5 N1 C8 119.0(3)
C5 N1 C4 120.8(3)
C8 N1 C4 120.1(3)
C8 N2 C7 116.6(3)

loop_
_geom_bond_atom_site_label_1
_geom_bond_atom_site_label_2
_geom_bond_distance
C1 C2 1.509(4)
C1 I1 2.155(3)
C1 H1A 0.9900
C1 H1B 0.9900
C2 C3 1.532(4)
C2 H2A 0.9900
C2 H2B 0.9900
C3 C4 1.512(4)
C3 H3A 0.9900
C3 H3B 0.9900
C4 N1 1.484(4)
C4 H4A 0.9900
C4 H4B 0.9900
C5 N1 1.339(4)
C5 C6 1.379(4)
C5 H5 0.9500
C6 C7 1.374(5)
C6 H6 0.9500
C7 N2 1.344(4)
C7 H7 0.9500
C8 N2 1.313(4)
C8 N1 1.348(4)
C8 H8 0.9500

loop_
_geom_hbond_atom_site_label_D
_geom_hbond_atom_site_label_H
_geom_hbond_atom_site_label_A
_geom_hbond_site_symmetry_A
_geom_hbond_distance_DH
_geom_hbond_distance_HA
_geom_hbond_distance_DA
_geom_hbond_angle_DHA
C6 H6 N2 2_745 0.95 2.58 3.396(4) 144
C7 H7 I2 1_655 0.95 3.03 3.952(3) 164
C8 H8 I2 2_655 0.95 3.04 3.792(3) 138

loop_
_geom_torsion_atom_site_label_1
_geom_torsion_atom_site_label_2
_geom_torsion_atom_site_label_3
_geom_torsion_atom_site_label_4
_geom_torsion
I1 C1 C2 C3 175.21(19)
C1 C2 C3 C4 -173.5(3)
C2 C3 C4 N1 174.7(2)
N1 C5 C6 C7 -1.7(5)
C5 C6 C7 N2 0.5(5)
C6 C5 N1 C8 1.4(4)
C6 C5 N1 C4 180.0(3)
N2 C8 N1 C5 0.2(5)
N2 C8 N1 C4 -178.4(3)
C3 C4 N1 C5 56.1(4)
C3 C4 N1 C8 -125.3(3)
N1 C8 N2 C7 -1.4(5)
C6 C7 N2 C8 1.0(5)

loop_
_cod_related_entry_id
_cod_related_entry_database
_cod_related_entry_code
1 ChemSpider 21125125
